data_4070831
loop_
_publ_author_name
'Li, Weidong'
'Zhang, Xiaochun'
'Meetsma, Auke'
'Hessen, Bart'

_publ_section_title
;
 Reactions of Cationic Palladium \a-Diimine Complexes with
 Nitrogen-Containing Olefins: Branched Polyethylene with Carbazole
 Functionalities
;
_journal_issue 9
_journal_name_full Organometallics
_journal_page_first 2052
_journal_paper_doi 10.1021/om701059t
_journal_volume 27
_journal_year 2008
_chemical_compound_source 'see text'
_chemical_formula_moiety 'C46 H59 N3 Pd, C32 H12 B F24'
_chemical_formula_sum 'C78 H71 B F24 N3 Pd'
_chemical_formula_weight 1623.61
_chemical_name_systematic ' ?'
_space_group_IT_number 14
_symmetry_cell_setting monoclinic
_symmetry_Int_Tables_number 14
_symmetry_space_group_name_Hall '-P 2yn'
_symmetry_space_group_name_H-M 'P 1 21/n 1'
_atom_sites_solution_hydrogens geom
_atom_sites_solution_primary heavy
_atom_sites_solution_secondary direct
_audit_creation_date '2003-09-26 13:40:42'
_audit_creation_method
;
 PLATON <TABLE ACC> option
 SHELXL97-2 & Manual Editing
;
_audit_update_record
;
 ?
;
_cell_angle_alpha 90
_cell_angle_beta 91.951(1)
_cell_angle_gamma 90
_cell_formula_units_Z 4
_cell_length_a 12.8846(6)
_cell_length_b 15.7270(7)
_cell_length_c 36.571(2)
_cell_measurement_reflns_used 6429
_cell_measurement_temperature 100(1)
_cell_measurement_theta_max 24.27
_cell_measurement_theta_min 2.26
_cell_volume 7406.3(6)
_computing_cell_refinement 'SAINT, Bruker Version 6.02A, 2000'
_computing_data_collection 'SMART, Bruker Version 5.624, 2001'
_computing_data_reduction 'XPREP, Bruker Version 5.1/NT, 2000'
_computing_molecular_graphics
;
 PLUTO (Meetsma, 2003)
 PLATON (Spek, 1994)
;
_computing_publication_material 'PLATON (Spek, 1990)'
_computing_structure_refinement 'SHELXL-97 (Sheldrick, 1997)'
_computing_structure_solution
;
 DIRDIF-99 (Beurskens et al., 1999)
;
_diffrn_ambient_temperature 100(1)
_diffrn_detector_area_resol_mean 66.0
_diffrn_measured_fraction_theta_full 0.999
_diffrn_measured_fraction_theta_max 0.999
_diffrn_measurement_device_type
;
  Bruker Smart Apex
;
_diffrn_measurement_method 'phi and omega scans'
_diffrn_radiation_detector
;
  CCD area-detector
;
_diffrn_radiation_monochromator 'parallel mounted graphite'
_diffrn_radiation_source 'fine focus sealed Siemens Mo tube '
_diffrn_radiation_type MoK\a
_diffrn_radiation_wavelength 0.71073
_diffrn_reflns_av_R_equivalents 0.0384
_diffrn_reflns_av_sigmaI/netI 0.0464
_diffrn_reflns_limit_h_max 16
_diffrn_reflns_limit_h_min -15
_diffrn_reflns_limit_k_max 19
_diffrn_reflns_limit_k_min -19
_diffrn_reflns_limit_l_max 45
_diffrn_reflns_limit_l_min -45
_diffrn_reflns_number 58523
_diffrn_reflns_reduction_process
;
 Intensity data were corrected for Lorentz and polarization
  effects, decay and absorption and reduced to F~o~^2^
  using SAINT (Bruker, 2000) and SADABS (Sheldrick, 2001)
;
_diffrn_reflns_theta_full 25.00
_diffrn_reflns_theta_max 26.37
_diffrn_reflns_theta_min 2.23
_exptl_absorpt_coefficient_mu 0.357
_exptl_absorpt_correction_T_max 0.9623
_exptl_absorpt_correction_T_min 0.9108
_exptl_absorpt_correction_type multi-scan
_exptl_absorpt_process_details '(SADABS, Sheldrick, Bruker, 2000))'
_exptl_crystal_colour red
_exptl_crystal_density_diffrn 1.456
_exptl_crystal_density_method 'not measured'
_exptl_crystal_description block
_exptl_crystal_F_000 3308
_exptl_crystal_size_max 0.51
_exptl_crystal_size_mid 0.42
_exptl_crystal_size_min 0.11
_refine_diff_density_max 1.529
_refine_diff_density_min -1.041
_refine_diff_density_rms 0.097
_refine_ls_extinction_method none
_refine_ls_goodness_of_fit_ref 1.057
_refine_ls_hydrogen_treatment constr
_refine_ls_matrix_type full
_refine_ls_number_parameters 1003
_refine_ls_number_reflns 15141
_refine_ls_number_restraints 0
_refine_ls_restrained_S_all 1.057
_refine_ls_R_factor_all 0.0969
_refine_ls_R_factor_gt 0.0762
_refine_ls_shift/su_max 0.000
_refine_ls_shift/su_mean 0.000
_refine_ls_structure_factor_coef Fsqd
_refine_ls_weighting_details 'calc w=1/[\s^2^(Fo^2^)+(0.0926P)^2^+20.0630P] where P=(Fo^2^+2Fc^2^)/3'
_refine_ls_weighting_scheme calc
_refine_ls_wR_factor_gt 0.1932
_refine_ls_wR_factor_ref 0.2061
_reflns_number_gt 11677
_reflns_number_total 15141
_reflns_threshold_expression I>2\s(I)
_cod_data_source_file om701059t-file003.cif
_cod_data_source_block global
_cod_depositor_comments
;
The following automatic conversions were performed:

'_symmetry_cell_setting' value 'Monoclinic' changed to 'monoclinic'
according to /home/saulius/struct/CIF-dictionaries/cif_core.dic
dictionary named 'cif_core.dic' version 2.4.1 from
2010-06-29.

'_exptl_absorpt_correction_type' value 'Multi-Scan'
changed to 'multi-scan' according to
/home/saulius/struct/CIF-dictionaries/cif_core.dic dictionary named
'cif_core.dic' version 2.4.1 from 2010-06-29.

Automatic conversion script
Id: cif_fix_values 1715 2011-07-08 13:25:40Z adriana 
;
_cod_original_sg_symbol_H-M 'P 21/n'
_cod_database_code 4070831
_vrn_publ_code_frame_time_sec 10.0
_vrn_publ_code_meas_time_hour 8.0

loop_
_symmetry_equiv_pos_as_xyz
x,y,z
1/2-x,1/2+y,1/2-z
-x,-y,-z
1/2+x,1/2-y,1/2+z

loop_
_atom_site_aniso_label
_atom_site_aniso_U_11
_atom_site_aniso_U_22
_atom_site_aniso_U_33
_atom_site_aniso_U_23
_atom_site_aniso_U_13
_atom_site_aniso_U_12
Pd1 0.0362(2) 0.0279(2) 0.0487(2) -0.0073(2) -0.0016(1) -0.0070(1)
N11 0.042(2) 0.0229(18) 0.0380(19) -0.0005(14) -0.0122(16) -0.0019(15)
N12 0.0312(19) 0.0266(18) 0.045(2) -0.0003(15) -0.0032(16) -0.0029(15)
N13 0.048(3) 0.039(2) 0.078(3) -0.014(2) 0.017(2) -0.013(2)
C11 0.049(3) 0.023(2) 0.039(2) -0.0021(17) -0.012(2) -0.0043(19)
C12 0.069(4) 0.030(2) 0.048(3) 0.007(2) -0.023(2) -0.010(2)
C13 0.094(5) 0.034(3) 0.049(3) 0.015(2) -0.021(3) -0.021(3)
C14 0.077(4) 0.038(3) 0.055(3) 0.003(2) -0.016(3) -0.025(3)
C15 0.060(3) 0.043(3) 0.046(3) -0.004(2) -0.018(2) -0.016(2)
C16 0.046(3) 0.033(2) 0.033(2) -0.0028(18) -0.0108(19) -0.004(2)
C17 0.113(6) 0.037(3) 0.065(4) 0.016(3) -0.058(4) -0.019(3)
C18 0.246(13) 0.119(7) 0.058(4) 0.037(5) -0.079(6) -0.081(8)
C19 0.109(7) 0.068(5) 0.149(8) 0.014(5) -0.088(6) 0.004(4)
C110 0.062(3) 0.043(3) 0.039(3) 0.006(2) -0.013(2) -0.009(2)
C111 0.143(8) 0.081(5) 0.047(4) 0.007(3) -0.019(4) -0.008(5)
C112 0.129(7) 0.065(4) 0.062(4) 0.015(3) -0.015(4) 0.024(4)
C113 0.039(3) 0.031(2) 0.054(3) -0.007(2) -0.005(2) 0.004(2)
C114 0.048(3) 0.038(3) 0.094(4) -0.027(3) 0.001(3) 0.001(2)
C115 0.043(3) 0.028(2) 0.054(3) -0.005(2) -0.002(2) 0.0023(19)
C116 0.045(3) 0.044(3) 0.086(4) -0.022(3) 0.015(3) -0.004(2)
C117 0.028(2) 0.027(2) 0.043(2) -0.0050(17) 0.0015(17) -0.0022(17)
C118 0.036(2) 0.030(2) 0.039(2) -0.0012(18) -0.0029(18) -0.0039(18)
C119 0.041(3) 0.024(2) 0.048(3) 0.0007(18) -0.006(2) -0.0026(19)
C120 0.035(2) 0.029(2) 0.047(3) -0.0065(19) 0.0001(19) -0.0080(18)
C121 0.039(3) 0.042(3) 0.038(2) 0.001(2) -0.0048(19) -0.003(2)
C122 0.043(3) 0.031(2) 0.048(3) 0.003(2) -0.004(2) -0.003(2)
C123 0.056(3) 0.032(2) 0.045(3) -0.001(2) -0.013(2) -0.007(2)
C124 0.089(5) 0.081(5) 0.042(3) -0.013(3) -0.009(3) 0.030(4)
C125 0.055(3) 0.046(3) 0.049(3) 0.003(2) -0.012(2) 0.001(2)
C126 0.062(4) 0.043(3) 0.070(4) 0.013(3) -0.024(3) -0.008(3)
C127 0.068(5) 0.056(4) 0.170(9) 0.030(5) -0.037(5) 0.005(3)
C128 0.079(5) 0.070(4) 0.095(5) 0.030(4) -0.018(4) -0.007(4)
C129 0.032(3) 0.049(3) 0.077(4) -0.015(3) 0.008(2) -0.012(2)
C130 0.037(3) 0.050(3) 0.088(4) -0.019(3) 0.005(3) -0.006(2)
C131 0.032(3) 0.075(4) 0.084(4) -0.008(3) -0.002(3) -0.002(3)
C132 0.039(3) 0.056(4) 0.097(5) -0.013(3) 0.010(3) 0.005(3)
C133 0.043(3) 0.048(3) 0.078(4) -0.018(3) 0.015(3) -0.009(2)
C134 0.039(3) 0.043(3) 0.077(4) -0.014(3) 0.019(3) -0.012(2)
C135 0.065(4) 0.047(3) 0.070(4) -0.012(3) 0.025(3) -0.008(3)
C136 0.101(5) 0.063(4) 0.055(4) -0.018(3) 0.015(3) -0.012(4)
C137 0.136(7) 0.076(5) 0.063(4) -0.016(4) 0.005(4) -0.015(5)
C138 0.142(8) 0.082(5) 0.057(4) 0.002(4) 0.007(4) 0.007(5)
C139 0.110(6) 0.056(4) 0.069(4) -0.003(3) 0.020(4) -0.008(4)
C140 0.071(4) 0.053(3) 0.054(3) -0.015(3) 0.020(3) -0.012(3)
C141 0.055(4) 0.051(4) 0.110(5) -0.029(3) 0.028(4) -0.022(3)
C142 0.077(5) 0.075(5) 0.093(5) -0.034(4) 0.026(4) -0.028(4)
C143 0.087(5) 0.081(5) 0.067(4) -0.023(3) 0.027(3) -0.051(4)
C144 0.066(5) 0.105(6) 0.111(6) -0.031(5) 0.019(4) -0.002(5)
C145 0.161(9) 0.138(8) 0.096(6) -0.015(6) 0.008(6) -0.114(8)
C146 0.090(8) 0.084(7) 0.38(2) 0.011(10) -0.060(11) -0.016(6)
F2221 0.089(9) 0.113(12) 0.074(7) -0.052(8) -0.046(7) 0.074(9)
F2222 0.135(15) 0.053(7) 0.210(19) 0.002(8) 0.067(14) 0.039(8)
F2231 0.068(6) 0.099(8) 0.093(7) -0.044(6) 0.024(5) 0.022(5)
F2232 0.164(14) 0.086(7) 0.084(8) 0.022(6) 0.084(10) 0.060(8)
F2241 0.089(7) 0.059(5) 0.098(8) -0.050(5) -0.001(6) 0.004(5)
F2242 0.123(13) 0.27(2) 0.090(9) -0.134(13) -0.080(9) 0.143(15)
F21 0.067(2) 0.0462(18) 0.0635(19) 0.0110(14) 0.0243(16) -0.0038(15)
F22 0.082(2) 0.065(2) 0.059(2) -0.0144(16) 0.0327(18) -0.0214(18)
F23 0.0442(18) 0.088(3) 0.101(3) 0.017(2) 0.0308(18) 0.0121(18)
F24 0.118(3) 0.060(2) 0.0491(18) 0.0134(16) -0.0135(19) 0.026(2)
F25 0.103(3) 0.145(4) 0.0470(19) -0.036(2) -0.040(2) 0.071(3)
F26 0.080(3) 0.140(4) 0.133(4) 0.066(3) -0.075(3) -0.044(3)
F27 0.097(3) 0.085(3) 0.111(3) 0.048(3) 0.030(3) 0.050(3)
F28 0.449(14) 0.088(4) 0.207(7) 0.007(4) -0.251(9) 0.060(6)
F29 0.171(6) 0.081(3) 0.231(7) 0.099(4) 0.107(5) 0.044(4)
F210 0.100(4) 0.164(5) 0.168(5) -0.115(5) 0.012(4) 0.021(4)
F211 0.078(3) 0.098(3) 0.107(3) 0.009(2) 0.061(2) -0.007(2)
F212 0.117(4) 0.229(7) 0.154(5) 0.133(5) 0.105(4) 0.124(4)
F213 0.0560(19) 0.058(2) 0.065(2) -0.0193(16) 0.0010(15) -0.0129(15)
F214 0.082(2) 0.084(3) 0.070(2) -0.0441(19) 0.0367(19) -0.026(2)
F215 0.149(4) 0.043(2) 0.103(3) -0.030(2) -0.042(3) 0.035(2)
F216 0.074(2) 0.092(3) 0.063(2) 0.0356(19) 0.0107(17) 0.048(2)
F217 0.164(4) 0.080(3) 0.072(2) 0.034(2) -0.077(3) -0.030(3)
F218 0.066(2) 0.103(3) 0.0378(16) 0.0284(17) 0.0128(14) 0.0289(19)
F219 0.053(2) 0.135(4) 0.144(4) -0.087(3) -0.047(2) 0.024(2)
F220 0.0325(17) 0.129(4) 0.085(3) -0.015(2) -0.0005(17) -0.0005(19)
F221 0.068(3) 0.117(4) 0.130(4) 0.015(3) -0.044(3) 0.020(3)
C21 0.031(2) 0.0196(19) 0.031(2) 0.0022(15) -0.0029(16) 0.0004(16)
C22 0.035(2) 0.026(2) 0.034(2) 0.0024(16) 0.0005(17) 0.0011(17)
C23 0.036(2) 0.029(2) 0.051(3) 0.0007(19) 0.008(2) -0.0012(18)
C24 0.029(2) 0.031(2) 0.068(3) 0.000(2) -0.005(2) 0.0000(19)
C25 0.036(2) 0.032(2) 0.047(3) -0.0007(19) -0.0109(19) 0.0019(19)
C26 0.035(2) 0.033(2) 0.030(2) 0.0026(17) -0.0067(17) -0.0013(18)
C27 0.047(3) 0.041(3) 0.065(3) 0.002(2) 0.022(3) -0.002(2)
C28 0.042(3) 0.051(3) 0.060(3) 0.004(3) -0.018(2) 0.006(2)
C29 0.030(2) 0.030(2) 0.0226(18) 0.0002(15) -0.0029(15) -0.0033(16)
C210 0.037(2) 0.031(2) 0.032(2) 0.0041(17) -0.0005(17) -0.0006(18)
C211 0.048(3) 0.036(2) 0.032(2) 0.0080(18) 0.0003(19) -0.007(2)
C212 0.057(3) 0.039(3) 0.029(2) 0.0032(19) 0.005(2) -0.018(2)
C213 0.041(3) 0.040(2) 0.036(2) -0.0067(19) 0.0070(19) -0.012(2)
C214 0.036(2) 0.030(2) 0.028(2) 0.0006(16) -0.0008(17) -0.0035(18)
C215 0.101(5) 0.044(3) 0.051(3) 0.026(3) 0.002(3) 0.003(3)
C216 0.062(4) 0.049(3) 0.073(4) -0.007(3) 0.029(3) -0.009(3)
C217 0.026(2) 0.033(2) 0.0220(18) 0.0024(15) 0.0015(15) -0.0008(16)
C218 0.030(2) 0.033(2) 0.028(2) 0.0013(16) -0.0003(16) -0.0012(17)
C219 0.031(2) 0.033(2) 0.042(2) -0.0025(19) 0.0065(18) -0.0032(18)
C220 0.035(2) 0.031(2) 0.047(3) 0.0064(19) 0.0059(19) 0.0043(18)
C221 0.030(2) 0.040(3) 0.036(2) 0.0129(18) 0.0029(18) 0.0051(18)
C222 0.029(2) 0.036(2) 0.0257(19) 0.0019(16) 0.0020(16) 0.0041(17)
C223 0.044(3) 0.037(3) 0.057(3) -0.015(2) 0.005(2) -0.001(2)
C224 0.050(3) 0.050(3) 0.041(3) 0.017(2) -0.003(2) 0.011(2)
C225 0.033(2) 0.030(2) 0.0253(19) 0.0029(16) -0.0040(16) -0.0017(17)
C226 0.032(2) 0.044(3) 0.033(2) -0.0063(19) -0.0008(17) 0.0025(19)
C227 0.034(2) 0.052(3) 0.042(2) -0.012(2) -0.004(2) 0.000(2)
C228 0.047(3) 0.047(3) 0.039(2) -0.017(2) -0.013(2) 0.002(2)
C229 0.046(3) 0.041(3) 0.041(2) -0.009(2) -0.009(2) 0.009(2)
C230 0.032(2) 0.036(2) 0.033(2) -0.0033(18) -0.0062(17) 0.0053(18)
C231 0.035(3) 0.087(5) 0.070(4) -0.031(3) -0.010(3) 0.008(3)
C232 0.061(4) 0.061(4) 0.059(4) -0.025(3) -0.017(3) 0.023(3)
B2 0.027(2) 0.030(2) 0.0202(19) 0.0016(16) -0.0028(16) -0.0001(18)

loop_
_atom_site_label
_atom_site_type_symbol
_atom_site_thermal_displace_type
_atom_site_fract_x
_atom_site_fract_y
_atom_site_fract_z
_atom_site_occupancy
_atom_site_U_iso_or_equiv
Pd1 Pd Uani 0.37780(3) 0.52999(2) 0.12582(1) 1.000 0.0377(1)
N11 N Uani 0.3365(3) 0.6317(2) 0.15887(10) 1.000 0.0346(11)
N12 N Uani 0.2261(3) 0.4983(2) 0.14384(10) 1.000 0.0344(11)
N13 N Uani 0.4682(4) 0.4548(3) 0.09152(14) 1.000 0.0547(16)
C11 C Uani 0.4033(4) 0.7057(3) 0.16286(12) 1.000 0.0373(14)
C12 C Uani 0.3960(4) 0.7653(3) 0.13530(14) 1.000 0.0496(18)
C13 C Uani 0.4623(5) 0.8358(3) 0.13828(15) 1.000 0.060(2)
C14 C Uani 0.5311(5) 0.8446(3) 0.16765(15) 1.000 0.0571(19)
C15 C Uani 0.5361(4) 0.7834(3) 0.19477(14) 1.000 0.0501(17)
C16 C Uani 0.4730(4) 0.7118(3) 0.19310(12) 1.000 0.0376(14)
C17 C Uani 0.3201(6) 0.7559(4) 0.10285(17) 1.000 0.073(3)
C18 C Uani 0.3616(10) 0.7865(6) 0.0670(2) 1.000 0.143(5)
C19 C Uani 0.2152(7) 0.7991(5) 0.1115(3) 1.000 0.111(4)
C110 C Uani 0.4784(4) 0.6433(3) 0.22219(13) 1.000 0.0483(17)
C111 C Uani 0.5238(7) 0.6708(5) 0.25850(17) 1.000 0.091(3)
C112 C Uani 0.5383(7) 0.5646(4) 0.20872(19) 1.000 0.086(3)
C113 C Uani 0.2513(4) 0.6271(3) 0.17570(14) 1.000 0.0415(16)
C114 C Uani 0.2131(4) 0.6919(3) 0.20188(18) 1.000 0.0600(19)
C115 C Uani 0.1856(4) 0.5503(3) 0.16636(14) 1.000 0.0417(16)
C116 C Uani 0.0814(4) 0.5419(3) 0.18266(18) 1.000 0.0580(19)
C117 C Uani 0.1718(3) 0.4246(3) 0.12908(12) 1.000 0.0327(12)
C118 C Uani 0.2009(3) 0.3451(3) 0.14263(12) 1.000 0.0351(12)
C119 C Uani 0.1582(4) 0.2737(3) 0.12492(13) 1.000 0.0378(16)
C120 C Uani 0.0920(3) 0.2826(3) 0.09481(13) 1.000 0.0370(14)
C121 C Uani 0.0657(4) 0.3617(3) 0.08193(13) 1.000 0.0398(16)
C122 C Uani 0.1036(4) 0.4352(3) 0.09895(13) 1.000 0.0408(16)
C123 C Uani 0.2778(4) 0.3361(3) 0.17494(13) 1.000 0.0447(16)
C124 C Uani 0.2267(6) 0.3545(5) 0.21061(15) 1.000 0.071(3)
C125 C Uani 0.3310(4) 0.2502(3) 0.17718(15) 1.000 0.0503(17)
C126 C Uani 0.0704(5) 0.5240(3) 0.08475(17) 1.000 0.059(2)
C127 C Uani -0.0396(6) 0.5240(5) 0.0667(3) 1.000 0.099(4)
C128 C Uani 0.1480(6) 0.5564(5) 0.0589(2) 1.000 0.082(3)
C129 C Uani 0.5067(4) 0.3751(3) 0.10678(17) 1.000 0.0525(19)
C130 C Uani 0.5530(4) 0.3588(4) 0.14013(18) 1.000 0.0583(19)
C131 C Uani 0.5829(4) 0.2760(4) 0.14835(19) 1.000 0.064(2)
C132 C Uani 0.5650(4) 0.2104(4) 0.1230(2) 1.000 0.064(2)
C133 C Uani 0.5178(4) 0.2267(4) 0.09029(17) 1.000 0.0560(19)
C134 C Uani 0.4871(4) 0.3099(3) 0.08160(17) 1.000 0.0526(19)
C135 C Uani 0.4373(5) 0.3474(4) 0.04936(17) 1.000 0.060(2)
C136 C Uani 0.3993(6) 0.3127(4) 0.01686(17) 1.000 0.073(3)
C137 C Uani 0.3523(7) 0.3657(5) -0.0091(2) 1.000 0.092(3)
C138 C Uani 0.3434(8) 0.4528(5) -0.0031(2) 1.000 0.094(3)
C139 C Uani 0.3822(7) 0.4892(4) 0.02968(19) 1.000 0.078(3)
C140 C Uani 0.4258(5) 0.4356(4) 0.05522(16) 1.000 0.0589(19)
C141 C Uani 0.5102(5) 0.5390(4) 0.0983(2) 1.000 0.071(3)
C142 C Uani 0.6147(6) 0.5525(5) 0.1111(2) 1.000 0.081(3)
C143 C Uani 0.6406(6) 0.6471(4) 0.11555(19) 1.000 0.078(3)
C144 C Uani 0.7507(6) 0.6673(6) 0.1189(3) 1.000 0.094(3)
C145 C Uani 0.7777(9) 0.7570(7) 0.1238(3) 1.000 0.132(4)
C146 C Uani 0.8012(9) 0.6286(7) 0.1492(5) 1.000 0.186(8)
H13 H Uiso 0.45974 0.87819 0.11974 1.000 0.0714
H14 H Uiso 0.57529 0.89288 0.16929 1.000 0.0686
H15 H Uiso 0.58372 0.79051 0.21496 1.000 0.0602
H17 H Uiso 0.30573 0.69368 0.09998 1.000 0.0878
H18 H Uiso 0.36194 0.84881 0.06655 1.000 0.2147
H18' H Uiso 0.31729 0.76518 0.04667 1.000 0.2147
H18" H Uiso 0.43257 0.76537 0.06440 1.000 0.2147
H19 H Uiso 0.19065 0.77739 0.13478 1.000 0.1665
H19' H Uiso 0.16376 0.78632 0.09191 1.000 0.1665
H19" H Uiso 0.22516 0.86073 0.11322 1.000 0.1665
H110 H Uiso 0.40553 0.62459 0.22627 1.000 0.0578
H111 H Uiso 0.59646 0.68734 0.25581 1.000 0.1367
H111' H Uiso 0.52011 0.62371 0.27595 1.000 0.1367
H111" H Uiso 0.48448 0.71940 0.26751 1.000 0.1367
H112 H Uiso 0.61167 0.57921 0.20636 1.000 0.1289
H112' H Uiso 0.50896 0.54655 0.18489 1.000 0.1289
H112" H Uiso 0.53209 0.51817 0.22640 1.000 0.1289
H114 H Uiso 0.26579 0.73625 0.20564 1.000 0.0904
H114' H Uiso 0.19945 0.66456 0.22531 1.000 0.0904
H114" H Uiso 0.14882 0.71749 0.19185 1.000 0.0904
H116 H Uiso 0.05005 0.48756 0.17516 1.000 0.0872
H116' H Uiso 0.03666 0.58870 0.17412 1.000 0.0872
H116" H Uiso 0.08914 0.54380 0.20940 1.000 0.0872
H119 H Uiso 0.17502 0.21840 0.13379 1.000 0.0454
H120 H Uiso 0.06441 0.23350 0.08288 1.000 0.0447
H121 H Uiso 0.02068 0.36665 0.06093 1.000 0.0479
H123 H Uiso 0.33314 0.37995 0.17191 1.000 0.0539
H124 H Uiso 0.19516 0.41116 0.20958 1.000 0.1066
H124' H Uiso 0.27892 0.35233 0.23071 1.000 0.1066
H124" H Uiso 0.17287 0.31184 0.21470 1.000 0.1066
H125 H Uiso 0.27982 0.20633 0.18274 1.000 0.0750
H125' H Uiso 0.38544 0.25136 0.19654 1.000 0.0750
H125" H Uiso 0.36195 0.23735 0.15371 1.000 0.0750
H126 H Uiso 0.07007 0.56341 0.10619 1.000 0.0706
H127 H Uiso -0.06496 0.58265 0.06457 1.000 0.1485
H127' H Uiso -0.08648 0.49102 0.08177 1.000 0.1485
H127" H Uiso -0.03735 0.49851 0.04229 1.000 0.1485
H128 H Uiso 0.21740 0.55494 0.07076 1.000 0.1227
H128' H Uiso 0.13065 0.61504 0.05201 1.000 0.1227
H128" H Uiso 0.14717 0.52062 0.03697 1.000 0.1227
H130 H Uiso 0.56451 0.40319 0.15740 1.000 0.0698
H131 H Uiso 0.61583 0.26373 0.17138 1.000 0.0765
H132 H Uiso 0.58627 0.15407 0.12889 1.000 0.0768
H133 H Uiso 0.50543 0.18202 0.07322 1.000 0.0670
H136 H Uiso 0.40529 0.25342 0.01236 1.000 0.0873
H137 H Uiso 0.32558 0.34213 -0.03137 1.000 0.1096
H138 H Uiso 0.31080 0.48786 -0.02124 1.000 0.1123
H139 H Uiso 0.37833 0.54867 0.03389 1.000 0.0936
H142 H Uiso 0.66255 0.52677 0.09361 1.000 0.0975
H142' H Uiso 0.62590 0.52362 0.13497 1.000 0.0975
H143 H Uiso 0.61025 0.67809 0.09419 1.000 0.0936
H143' H Uiso 0.60651 0.66852 0.13758 1.000 0.0936
H144 H Uiso 0.78430 0.64660 0.09628 1.000 0.1125
H145 H Uiso 0.75150 0.78966 0.10265 1.000 0.1975
H145' H Uiso 0.85334 0.76287 0.12615 1.000 0.1975
H145" H Uiso 0.74628 0.77854 0.14604 1.000 0.1975
H146 H Uiso 0.86860 0.65612 0.15393 1.000 0.2777
H146' H Uiso 0.81190 0.56814 0.14403 1.000 0.2777
H146" H Uiso 0.75849 0.63461 0.17067 1.000 0.2777
F21 F Uani 1.2685(3) 0.14707(19) 0.05652(9) 1.000 0.0584(11)
F22 F Uani 1.2317(3) 0.0195(2) 0.03943(9) 1.000 0.0680(12)
F23 F Uani 1.3700(3) 0.0450(3) 0.07142(11) 1.000 0.0771(15)
F24 F Uani 1.2758(3) -0.0760(2) 0.20490(9) 1.000 0.0761(13)
F25 F Uani 1.2121(3) 0.0333(3) 0.22919(10) 1.000 0.0993(18)
F26 F Uani 1.3559(3) 0.0384(3) 0.20331(14) 1.000 0.119(2)
F27 F Uani 0.9579(3) -0.2315(3) 0.20573(13) 1.000 0.0971(17)
F28 F Uani 0.9620(9) -0.1662(4) 0.2543(2) 1.000 0.254(5)
F29 F Uani 0.8351(5) -0.2350(3) 0.2394(2) 1.000 0.159(3)
F210 F Uani 0.6727(4) 0.0884(4) 0.25690(18) 1.000 0.144(3)
F211 F Uani 0.5772(3) -0.0088(3) 0.24113(12) 1.000 0.0930(17)
F212 F Uani 0.5910(4) 0.0957(4) 0.20665(16) 1.000 0.164(3)
F213 F Uani 0.9590(3) 0.3516(2) 0.18538(9) 1.000 0.0597(11)
F214 F Uani 0.8081(3) 0.3153(3) 0.20034(10) 1.000 0.0779(14)
F215 F Uani 0.8289(4) 0.4209(2) 0.16444(12) 1.000 0.0994(18)
F216 F Uani 0.7123(3) 0.3524(3) 0.04244(9) 1.000 0.0761(14)
F217 F Uani 0.7174(4) 0.2259(3) 0.02376(11) 1.000 0.1072(18)
F218 F Uani 0.8493(3) 0.3057(3) 0.01985(8) 1.000 0.0687(13)
F219 F Uani 0.5830(3) -0.1040(3) 0.01558(14) 1.000 0.112(2)
F220 F Uani 0.5555(3) -0.0437(3) 0.06741(11) 1.000 0.0822(18)
F221 F Uani 0.6038(3) 0.0245(3) 0.02248(15) 1.000 0.106(2)
F2221 F Uani 1.0347(12) -0.2201(11) 0.0427(3) 0.500 0.093(6)
F2222 F Uani 0.9923(15) -0.2534(9) 0.0454(6) 0.500 0.131(8)
F2231 F Uani 1.0605(7) -0.1549(8) 0.0212(4) 0.500 0.086(4)
F2232 F Uani 0.9895(14) -0.1565(8) -0.0057(4) 0.500 0.110(6)
F2241 F Uani 0.9062(9) -0.2621(6) 0.0147(3) 0.500 0.082(4)
F2242 F Uani 0.9336(14) -0.2130(17) -0.0069(4) 0.500 0.163(8)
C21 C Uani 1.0429(3) 0.0408(2) 0.12980(11) 1.000 0.0273(11)
C22 C Uani 1.1028(3) 0.0538(3) 0.09915(12) 1.000 0.0317(12)
C23 C Uani 1.2114(4) 0.0524(3) 0.10152(13) 1.000 0.0385(14)
C24 C Uani 1.2650(4) 0.0386(3) 0.13437(15) 1.000 0.0428(14)
C25 C Uani 1.2071(4) 0.0265(3) 0.16509(13) 1.000 0.0386(14)
C26 C Uani 1.0982(3) 0.0282(3) 0.16282(11) 1.000 0.0328(12)
C27 C Uani 1.2704(4) 0.0662(3) 0.06723(16) 1.000 0.0505(17)
C28 C Uani 1.2610(4) 0.0058(4) 0.20081(16) 1.000 0.0514(17)
C29 C Uani 0.8614(3) 0.0035(3) 0.16228(10) 1.000 0.0276(11)
C210 C Uani 0.8989(3) -0.0718(3) 0.17832(11) 1.000 0.0334(12)
C211 C Uani 0.8568(4) -0.1062(3) 0.20962(12) 1.000 0.0387(14)
C212 C Uani 0.7724(4) -0.0685(3) 0.22538(12) 1.000 0.0416(16)
C213 C Uani 0.7312(4) 0.0036(3) 0.20935(12) 1.000 0.0389(14)
C214 C Uani 0.7754(3) 0.0397(3) 0.17852(11) 1.000 0.0314(12)
C215 C Uani 0.9060(6) -0.1830(4) 0.22706(16) 1.000 0.065(2)
C216 C Uani 0.6414(5) 0.0442(4) 0.22664(18) 1.000 0.061(2)
C217 C Uani 0.8791(3) 0.1396(3) 0.11725(10) 1.000 0.0270(11)
C218 C Uani 0.8855(3) 0.2003(3) 0.14537(11) 1.000 0.0304(12)
C219 C Uani 0.8544(3) 0.2839(3) 0.14025(12) 1.000 0.0352(12)
C220 C Uani 0.8158(3) 0.3122(3) 0.10669(12) 1.000 0.0376(14)
C221 C Uani 0.8114(3) 0.2542(3) 0.07819(12) 1.000 0.0353(14)
C222 C Uani 0.8417(3) 0.1705(3) 0.08324(11) 1.000 0.0302(11)
C223 C Uani 0.8621(4) 0.3434(3) 0.17191(14) 1.000 0.0459(17)
C224 C Uani 0.7724(4) 0.2834(3) 0.04101(13) 1.000 0.0471(17)
C225 C Uani 0.8737(3) -0.0214(3) 0.09187(10) 1.000 0.0295(11)
C226 C Uani 0.7691(3) -0.0181(3) 0.08086(12) 1.000 0.0364(14)
C227 C Uani 0.7278(4) -0.0667(3) 0.05230(13) 1.000 0.0428(14)
C228 C Uani 0.7899(4) -0.1239(3) 0.03406(13) 1.000 0.0447(16)
C229 C Uani 0.8929(4) -0.1298(3) 0.04466(13) 1.000 0.0429(16)
C230 C Uani 0.9342(3) -0.0795(3) 0.07300(11) 1.000 0.0338(12)
C231 C Uani 0.6175(4) -0.0536(5) 0.04010(18) 1.000 0.064(2)
C232 C Uani 0.9628(5) -0.1886(4) 0.02465(17) 1.000 0.061(2)
B2 B Uani 0.9153(4) 0.0406(3) 0.12530(11) 1.000 0.0258(11)
H22 H Uiso 1.06893 0.06397 0.07609 1.000 0.0381
H24 H Uiso 1.33869 0.03746 0.13579 1.000 0.0516
H26 H Uiso 1.06081 0.02063 0.18453 1.000 0.0393
H210 H Uiso 0.95507 -0.10037 0.16749 1.000 0.0399
H212 H Uiso 0.74352 -0.09177 0.24674 1.000 0.0498
H214 H Uiso 0.74611 0.09028 0.16838 1.000 0.0379
H218 H Uiso 0.91223 0.18338 0.16879 1.000 0.0365
H220 H Uiso 0.79316 0.36922 0.10330 1.000 0.0447
H222 H Uiso 0.83721 0.13267 0.06300 1.000 0.0361
H226 H Uiso 0.72432 0.01902 0.09345 1.000 0.0433
H228 H Uiso 0.76183 -0.15800 0.01472 1.000 0.0538
H230 H Uiso 1.00575 -0.08490 0.07971 1.000 0.0406

loop_
_atom_type_symbol
_atom_type_description
_atom_type_scat_dispersion_real
_atom_type_scat_dispersion_imag
_atom_type_scat_source
Pd Pd -0.9988 1.0072 'International Tables Vol C Tables 4.2.6.8 and 6.1.1.4'
N N 0.0061 0.0033 'International Tables Vol C Tables 4.2.6.8 and 6.1.1.4'
F F 0.0171 0.0103 'International Tables Vol C Tables 4.2.6.8 and 6.1.1.4'
B B 0.0013 0.0007 'International Tables Vol C Tables 4.2.6.8 and 6.1.1.4'
H H 0.0000 0.0000 'International Tables Vol C Tables 4.2.6.8 and 6.1.1.4'
C C 0.0033 0.0016 'International Tables Vol C Tables 4.2.6.8 and 6.1.1.4'

loop_
_geom_angle_atom_site_label_1
_geom_angle_atom_site_label_2
_geom_angle_atom_site_label_3
_geom_angle
_geom_angle_publ_flag
N11 Pd1 N12 75.32(14) yes
N11 Pd1 N13 159.09(17) yes
N11 Pd1 C141 118.2(2) yes
N12 Pd1 N13 125.58(16) yes
N12 Pd1 C141 165.2(2) yes
N13 Pd1 C141 41.1(2) yes
F2222 F2221 C232 79.4(19) yes
F2231 F2221 C232 64.7(9) yes
F2222 F2221 F2231 142(2) yes
F2241 F2222 C232 57.9(9) yes
F2221 F2222 F2241 117(2) yes
F2221 F2222 C232 65.8(16) yes
F2221 F2231 F2232 104.1(11) yes
F2232 F2231 C232 56.5(8) yes
F2221 F2231 C232 53.5(8) yes
F2231 F2232 F2242 117.6(15) yes
F2242 F2232 C232 62.5(11) yes
F2231 F2232 C232 63.9(9) yes
F2222 F2241 C232 52.5(7) yes
F2242 F2241 C232 57.7(11) yes
F2222 F2241 F2242 101.8(13) yes
F2232 F2242 F2241 133.8(17) yes
F2232 F2242 C232 63.9(13) yes
F2241 F2242 C232 70.7(10) yes
Pd1 N11 C11 120.7(3) yes
C11 N11 C113 120.8(4) yes
Pd1 N11 C113 118.4(3) yes
C115 N12 C117 123.2(4) yes
Pd1 N12 C115 116.4(3) yes
Pd1 N12 C117 120.4(3) yes
Pd1 N13 C129 116.4(4) yes
Pd1 N13 C140 117.6(4) yes
Pd1 N13 C141 66.1(3) yes
C129 N13 C140 106.6(5) yes
C129 N13 C141 127.0(5) yes
C140 N13 C141 118.3(5) yes
N11 C11 C16 119.7(4) yes
N11 C11 C12 116.5(4) yes
C12 C11 C16 123.8(5) no
C11 C12 C13 117.1(5) no
C11 C12 C17 122.1(5) no
C13 C12 C17 120.8(5) no
C12 C13 C14 121.0(5) no
C13 C14 C15 120.2(5) no
C14 C15 C16 121.3(5) no
C11 C16 C15 116.6(4) no
C15 C16 C110 122.2(4) no
C11 C16 C110 121.2(4) no
C12 C17 C18 114.2(7) no
C18 C17 C19 111.9(7) no
C12 C17 C19 109.8(6) no
C16 C110 C111 115.2(5) no
C16 C110 C112 110.9(4) no
C111 C110 C112 109.2(5) no
N11 C113 C114 125.2(4) yes
N11 C113 C115 114.9(4) yes
C114 C113 C115 119.8(4) no
C12 C13 H13 119.54 no
C14 C13 H13 119.47 no
C13 C14 H14 119.90 no
C15 C14 H14 119.89 no
C16 C15 H15 119.40 no
N12 C115 C113 114.7(4) yes
N12 C115 C116 126.2(4) yes
C14 C15 H15 119.25 no
C113 C115 C116 119.1(4) no
C118 C117 C122 122.9(4) no
C12 C17 H17 106.80 no
N12 C117 C122 118.8(4) yes
N12 C117 C118 117.7(4) yes
C18 C17 H17 106.86 no
C19 C17 H17 106.83 no
C17 C18 H18 109.56 no
H18' C18 H18" 109.35 no
H18 C18 H18" 109.42 no
C117 C118 C119 117.3(4) no
C117 C118 C123 121.3(4) no
C119 C118 C123 121.3(4) no
C17 C18 H18' 109.55 no
C17 C18 H18" 109.56 no
H18 C18 H18' 109.38 no
C17 C19 H19" 109.42 no
C17 C19 H19' 109.42 no
H19 C19 H19' 109.48 no
H19 C19 H19" 109.54 no
C118 C119 C120 120.8(4) no
H19' C19 H19" 109.50 no
C17 C19 H19 109.46 no
C119 C120 C121 120.5(4) no
C120 C121 C122 121.4(4) no
C121 C122 C126 120.7(4) no
C117 C122 C121 117.1(4) no
C117 C122 C126 122.2(4) no
C118 C123 C125 113.9(4) no
C124 C123 C125 109.5(5) no
C118 C123 C124 111.2(4) no
C122 C126 C127 112.6(5) no
C127 C126 C128 110.8(6) no
C122 C126 C128 109.8(5) no
N13 C129 C134 109.2(5) yes
N13 C129 C130 129.7(5) yes
C130 C129 C134 121.1(5) no
C129 C130 C131 118.7(6) no
C130 C131 C132 120.6(6) no
C131 C132 C133 120.4(6) no
C132 C133 C134 119.6(6) no
C129 C134 C133 119.6(5) no
C129 C134 C135 107.6(5) no
C133 C134 C135 132.8(5) no
C134 C135 C140 108.8(5) no
C134 C135 C136 132.3(6) no
C136 C135 C140 118.8(6) no
C135 C136 C137 119.0(6) no
C136 C137 C138 121.3(7) no
C137 C138 C139 120.4(7) no
C138 C139 C140 117.3(6) no
C135 C140 C139 123.1(6) no
N13 C140 C135 107.8(5) yes
N13 C140 C139 129.2(6) yes
Pd1 C141 C142 130.7(5) yes
Pd1 C141 N13 72.8(3) yes
N13 C141 C142 122.4(6) yes
C141 C142 C143 112.3(6) no
C142 C143 C144 115.4(7) no
C143 C144 C146 113.3(9) no
C145 C144 C146 102.7(9) no
C143 C144 C145 116.6(8) no
C16 C110 H110 107.06 no
C111 C110 H110 107.05 no
C112 C110 H110 107.04 no
H111' C111 H111" 109.47 no
H111' C111 H111 109.50 no
H111" C111 H111 109.47 no
C110 C111 H111 109.49 no
C110 C111 H111' 109.47 no
C110 C111 H111" 109.44 no
C110 C112 H112' 109.46 no
H112' C112 H112" 109.45 no
H112' C112 H112 109.50 no
H112" C112 H112 109.48 no
C110 C112 H112" 109.44 no
C110 C112 H112 109.49 no
C113 C114 H114 109.51 no
C113 C114 H114' 109.52 no
C113 C114 H114" 109.44 no
H114" C114 H114 109.43 no
H114' C114 H114" 109.43 no
H114' C114 H114 109.50 no
C115 C116 H116' 109.49 no
H116' C116 H116" 109.51 no
C115 C116 H116" 109.47 no
C115 C116 H116 109.45 no
H116" C116 H116 109.43 no
H116' C116 H116 109.48 no
C118 C119 H119 119.64 no
C120 C119 H119 119.58 no
C121 C120 H120 119.76 no
C119 C120 H120 119.78 no
C120 C121 H121 119.34 no
C122 C121 H121 119.23 no
C26 C21 B2 124.4(3) yes
C22 C21 C26 115.8(4) no
C22 C21 B2 119.8(3) yes
C21 C22 C23 121.8(4) no
C118 C123 H123 107.29 no
C124 C123 H123 107.28 no
C125 C123 H123 107.31 no
C24 C23 C27 119.7(5) no
C22 C23 C24 121.7(4) no
C22 C23 C27 118.6(4) no
C123 C124 H124" 109.42 no
H124' C124 H124 109.50 no
C123 C124 H124 109.50 no
H124' C124 H124" 109.45 no
C123 C124 H124' 109.46 no
C23 C24 C25 117.4(5) no
H124" C124 H124 109.50 no
C24 C25 C28 119.5(5) no
C26 C25 C28 119.3(4) no
C24 C25 C26 121.0(4) no
H125' C125 H125 109.47 no
H125" C125 H125 109.46 no
H125' C125 H125" 109.52 no
C123 C125 H125' 109.50 no
C123 C125 H125" 109.47 no
C123 C125 H125 109.41 no
C21 C26 C25 122.3(4) no
C127 C126 H126 107.89 no
C128 C126 H126 107.86 no
C122 C126 H126 107.78 no
F21 C27 F22 107.4(4) yes
F21 C27 F23 106.4(4) yes
C126 C127 H127' 109.52 no
C126 C127 H127" 109.54 no
C126 C127 H127 109.43 no
H127' C127 H127" 109.50 no
H127' C127 H127 109.41 no
H127" C127 H127 109.42 no
F21 C27 C23 112.2(4) yes
F22 C27 F23 106.5(4) yes
F22 C27 C23 111.6(4) yes
F23 C27 C23 112.4(5) yes
H128' C128 H128 109.41 no
H128" C128 H128 109.45 no
F24 C28 C25 112.1(5) yes
F25 C28 F26 106.6(5) yes
F25 C28 C25 113.6(5) yes
F26 C28 C25 112.1(5) yes
C126 C128 H128 109.45 no
H128' C128 H128" 109.52 no
F24 C28 F25 107.9(5) yes
F24 C28 F26 104.0(5) yes
C126 C128 H128' 109.46 no
C126 C128 H128" 109.54 no
C210 C29 C214 115.7(4) no
C210 C29 B2 119.6(4) yes
C214 C29 B2 124.6(4) yes
C129 C130 H130 120.68 no
C131 C130 H130 120.65 no
C130 C131 H131 119.66 no
C132 C131 H131 119.71 no
C133 C132 H132 119.77 no
C131 C132 H132 119.80 no
C132 C133 H133 120.21 no
C134 C133 H133 120.16 no
C135 C136 H136 120.51 no
C137 C136 H136 120.48 no
C136 C137 H137 119.34 no
C138 C137 H137 119.35 no
C139 C138 H138 119.71 no
C137 C138 H138 119.86 no
C138 C139 H139 121.37 no
C140 C139 H139 121.34 no
H142' C142 H142 107.87 no
C141 C142 H142 109.20 no
C143 C142 H142' 109.09 no
C141 C142 H142' 109.19 no
C143 C142 H142 109.11 no
C144 C143 H143 108.47 no
H143' C143 H143 107.48 no
C144 C143 H143' 108.40 no
C142 C143 H143' 108.41 no
C142 C143 H143 108.39 no
C146 C144 H144 108.02 no
C143 C144 H144 107.90 no
C145 C144 H144 107.89 no
H145' C145 H145" 109.39 no
C144 C145 H145' 109.47 no
C144 C145 H145" 109.36 no
C144 C145 H145 109.58 no
H145' C145 H145 109.58 no
H145" C145 H145 109.45 no
H146" C146 H146 109.56 no
C144 C146 H146' 109.43 no
C144 C146 H146" 109.46 no
C144 C146 H146 109.37 no
H146' C146 H146" 109.58 no
H146' C146 H146 109.44 no
C23 C22 H22 119.07 no
C21 C22 H22 119.16 no
C23 C24 H24 121.31 no
C25 C24 H24 121.28 no
C25 C26 H26 118.86 no
C21 C26 H26 118.85 no
C29 C210 C211 122.3(4) no
C212 C211 C215 119.8(4) no
C210 C211 C212 120.7(4) no
C210 C211 C215 119.5(5) no
C211 C212 C213 118.3(4) no
C214 C213 C216 120.9(4) no
C212 C213 C214 121.1(4) no
C212 C213 C216 118.0(4) no
C29 C214 C213 121.8(4) no
F27 C215 C211 116.0(5) yes
F27 C215 F28 108.2(7) yes
F27 C215 F29 102.7(5) yes
F28 C215 C211 113.4(6) yes
F29 C215 C211 111.0(6) yes
F28 C215 F29 104.4(7) yes
F211 C216 F212 109.1(6) yes
F211 C216 C213 114.5(5) yes
F210 C216 F211 99.9(5) yes
F210 C216 F212 106.1(6) yes
F210 C216 C213 110.7(5) yes
F212 C216 C213 115.1(6) yes
C218 C217 B2 120.1(3) yes
C218 C217 C222 115.0(4) no
C222 C217 B2 124.8(4) yes
C217 C218 C219 122.5(4) no
C218 C219 C223 118.7(4) no
C218 C219 C220 121.3(4) no
C220 C219 C223 120.0(4) no
C219 C220 C221 117.4(4) no
C222 C221 C224 119.7(4) no
C220 C221 C222 121.5(4) no
C220 C221 C224 118.9(4) no
C217 C222 C221 122.3(4) no
F213 C223 C219 112.6(4) yes
F214 C223 F215 106.9(4) yes
F213 C223 F215 106.3(4) yes
F213 C223 F214 104.4(4) yes
F214 C223 C219 111.8(4) yes
F215 C223 C219 114.1(4) yes
F217 C224 C221 112.7(4) yes
F216 C224 F217 106.1(5) yes
F216 C224 F218 104.7(4) yes
F216 C224 C221 112.9(4) yes
F217 C224 F218 107.9(4) yes
F218 C224 C221 112.0(4) yes
C226 C225 C230 115.6(4) no
C226 C225 B2 118.8(4) yes
C230 C225 B2 125.7(4) yes
C225 C226 C227 122.7(4) no
C228 C227 C231 120.3(5) no
C226 C227 C231 119.2(5) no
C226 C227 C228 120.4(5) no
C227 C228 C229 118.4(4) no
C228 C229 C232 119.7(5) no
C228 C229 C230 120.8(4) no
C230 C229 C232 119.5(5) no
C225 C230 C229 122.2(4) no
F219 C231 F221 100.8(5) yes
F219 C231 F220 114.0(5) yes
F219 C231 C227 115.7(5) yes
F220 C231 F221 100.2(5) yes
F220 C231 C227 112.9(5) yes
F221 C231 C227 111.4(5) yes
F2221 C232 F2241 100.5(10) yes
F2221 C232 F2242 124.5(13) yes
F2221 C232 F2232 114.0(11) yes
F2222 C232 F2242 111.3(15) yes
F2222 C232 C229 111.2(10) yes
F2231 C232 F2232 59.6(10) yes
F2221 C232 C229 116.3(8) yes
F2222 C232 F2231 96.0(11) yes
F2222 C232 F2232 136.4(12) yes
F2222 C232 F2241 69.6(10) yes
F2232 C232 F2242 53.6(13) yes
F2232 C232 C229 111.4(8) yes
F2241 C232 F2242 51.5(12) yes
F2241 C232 C229 108.6(6) yes
F2242 C232 C229 118.0(11) yes
F2231 C232 F2242 106.2(11) yes
F2231 C232 C229 112.0(7) yes
F2232 C232 F2241 104.6(9) yes
F2221 C232 F2222 34.8(11) yes
F2221 C232 F2231 61.8(10) yes
F2231 C232 F2241 139.5(9) yes
C29 C210 H210 118.84 no
C211 C210 H210 118.86 no
C211 C212 H212 120.90 no
C213 C212 H212 120.80 no
C213 C214 H214 119.11 no
C29 C214 H214 119.06 no
C217 C218 H218 118.71 no
C219 C218 H218 118.81 no
C219 C220 H220 121.30 no
C221 C220 H220 121.27 no
C221 C222 H222 118.85 no
C217 C222 H222 118.89 no
C225 C226 H226 118.66 no
C227 C226 H226 118.68 no
C227 C228 H228 120.82 no
C229 C228 H228 120.81 no
C229 C230 H230 118.93 no
C225 C230 H230 118.91 no
C21 B2 C217 106.9(3) yes
C21 B2 C225 112.1(3) yes
C29 B2 C225 105.4(3) yes
C217 B2 C225 110.2(3) yes
C29 B2 C217 110.9(3) yes
C21 B2 C29 111.5(3) yes

loop_
_geom_bond_atom_site_label_1
_geom_bond_atom_site_label_2
_geom_bond_distance
_geom_bond_publ_flag
Pd1 N11 2.085(3) yes
Pd1 N12 2.143(4) yes
Pd1 N13 2.104(5) yes
Pd1 C141 2.015(7) yes
F2221 F2231 1.34(2) yes
F2221 C232 1.224(16) yes
F2221 F2222 0.77(2) yes
F2222 C232 1.319(19) yes
F2222 F2241 1.56(2) yes
F2231 C232 1.376(12) yes
F2231 F2232 1.32(2) yes
F2232 C232 1.277(16) yes
F2232 F2242 1.14(3) yes
F2241 F2242 1.17(2) yes
F2241 C232 1.408(12) yes
F2242 C232 1.261(17) yes
F21 C27 1.331(6) yes
F22 C27 1.337(6) yes
F23 C27 1.330(6) yes
F24 C28 1.308(7) yes
F25 C28 1.306(7) yes
F26 C28 1.326(7) yes
F27 C215 1.293(8) yes
F28 C215 1.239(11) yes
F29 C215 1.317(9) yes
F210 C216 1.357(9) yes
F211 C216 1.300(8) yes
F212 C216 1.257(9) yes
F213 C223 1.333(6) yes
F214 C223 1.345(6) yes
F215 C223 1.317(6) yes
F216 C224 1.335(7) yes
F217 C224 1.299(7) yes
F218 C224 1.325(6) yes
F219 C231 1.266(9) yes
F220 C231 1.309(7) yes
F221 C231 1.395(9) yes
N11 C11 1.452(6) yes
N11 C113 1.279(6) yes
N12 C115 1.284(6) yes
N12 C117 1.449(6) yes
N13 C129 1.453(7) yes
N13 C140 1.450(8) yes
N13 C141 1.449(8) yes
C11 C12 1.377(7) no
C11 C16 1.404(7) no
C12 C13 1.402(7) no
C12 C17 1.519(9) no
C13 C14 1.376(8) no
C14 C15 1.382(7) no
C15 C16 1.389(7) no
C16 C110 1.514(7) no
C17 C18 1.511(11) no
C17 C19 1.555(12) no
C110 C111 1.497(8) no
C110 C112 1.548(9) no
C113 C114 1.493(7) no
C13 H13 0.9506 no
C113 C115 1.507(7) no
C14 H14 0.9497 no
C115 C116 1.493(7) no
C15 H15 0.9504 no
C17 H17 1.0008 no
C117 C118 1.392(7) no
C117 C122 1.396(6) no
C18 H18 0.9801 no
C18 H18" 0.9806 no
C118 C123 1.523(6) no
C18 H18' 0.9809 no
C118 C119 1.400(7) no
C19 H19' 0.9801 no
C19 H19 0.9797 no
C119 C120 1.377(7) no
C19 H19" 0.9795 no
C120 C121 1.369(7) no
C121 C122 1.393(7) no
C122 C126 1.545(7) no
C123 C125 1.516(7) no
C123 C124 1.509(8) no
C126 C127 1.543(11) no
C126 C128 1.489(10) no
C129 C130 1.364(9) no
C129 C134 1.395(8) no
C130 C131 1.388(9) no
C131 C132 1.401(9) no
C132 C133 1.348(9) no
C133 C134 1.400(8) no
C134 C135 1.449(9) no
C135 C140 1.412(9) no
C135 C136 1.382(9) no
C136 C137 1.387(10) no
C137 C138 1.393(11) no
C138 C139 1.405(11) no
C139 C140 1.365(9) no
C141 C142 1.426(10) no
C142 C143 1.532(10) no
C143 C144 1.455(11) no
C144 C146 1.404(19) no
C144 C145 1.463(14) no
C110 H110 1.0000 no
C111 H111' 0.9798 no
C111 H111 0.9798 no
C111 H111" 0.9802 no
C112 H112" 0.9804 no
C112 H112 0.9795 no
C112 H112' 0.9801 no
C114 H114" 0.9807 no
C114 H114 0.9798 no
C114 H114' 0.9799 no
C116 H116" 0.9801 no
C116 H116 0.9804 no
C116 H116' 0.9794 no
C119 H119 0.9507 no
C120 H120 0.9500 no
C121 H121 0.9497 no
C21 C26 1.395(6) no
C21 C22 1.397(6) no
C21 B2 1.647(6) yes
C22 C23 1.399(6) no
C123 H123 1.0008 no
C23 C24 1.382(7) no
C23 C27 1.504(7) no
C24 C25 1.383(7) no
C124 H124 0.9796 no
C124 H124' 0.9801 no
C124 H124" 0.9801 no
C25 C26 1.403(6) no
C125 H125' 0.9797 no
C125 H125" 0.9797 no
C125 H125 0.9805 no
C25 C28 1.494(8) no
C126 H126 0.9996 no
C127 H127 0.9808 no
C127 H127" 0.9799 no
C127 H127' 0.9799 no
C128 H128' 0.9799 no
C128 H128 0.9807 no
C128 H128" 0.9795 no
C29 B2 1.648(6) yes
C29 C214 1.396(6) no
C29 C210 1.400(6) no
C130 H130 0.9497 no
C131 H131 0.9499 no
C132 H132 0.9499 no
C133 H133 0.9498 no
C136 H136 0.9503 no
C137 H137 0.9488 no
C138 H138 0.9495 no
C139 H139 0.9495 no
C142 H142' 0.9902 no
C142 H142 0.9899 no
C143 H143' 0.9897 no
C143 H143 0.9899 no
C144 H144 1.0011 no
C145 H145' 0.9798 no
C145 H145" 0.9811 no
C145 H145 0.9789 no
C146 H146 0.9804 no
C146 H146" 0.9786 no
C146 H146' 0.9801 no
C22 H22 0.9498 no
C24 H24 0.9493 no
C26 H26 0.9501 no
C210 C211 1.393(6) no
C211 C212 1.382(7) no
C211 C215 1.497(8) no
C212 C213 1.375(7) no
C213 C214 1.401(6) no
C213 C216 1.482(8) no
C217 C218 1.404(6) no
C217 C222 1.405(6) no
C217 B2 1.649(7) yes
C218 C219 1.385(7) no
C219 C223 1.489(7) no
C219 C220 1.382(6) no
C220 C221 1.385(6) no
C221 C222 1.384(7) no
C221 C224 1.505(6) no
C225 C226 1.394(5) no
C225 C230 1.398(6) no
C225 B2 1.640(6) yes
C226 C227 1.386(7) no
C227 C231 1.489(7) no
C227 C228 1.390(7) no
C228 C229 1.373(7) no
C229 C230 1.395(6) no
C229 C232 1.499(8) no
C210 H210 0.9498 no
C212 H212 0.9499 no
C214 H214 0.9504 no
C218 H218 0.9502 no
C220 H220 0.9498 no
C222 H222 0.9499 no
C226 H226 0.9507 no
C228 H228 0.9493 no
C230 H230 0.9497 no

loop_
_geom_contact_atom_site_label_1
_geom_contact_atom_site_label_2
_geom_contact_distance
_geom_contact_site_symmetry_2
_geom_contact_publ_flag
Pd1 C17 3.720(6) . no
Pd1 C110 4.119(5) . no
Pd1 C112 3.652(8) . no
Pd1 C123 3.787(5) . no
Pd1 C126 4.189(6) . no
Pd1 C128 3.799(8) . no
Pd1 H112' 2.7096 . no
Pd1 H17 2.8849 . no
Pd1 H143' 3.6782 . no
Pd1 H123 2.9675 . no
Pd1 H128 2.8629 . no
Pd1 H130 3.3028 . no
Pd1 H139 3.3750 . no
F2221 F2232 2.098(19) . no
F2221 F2242 2.20(2) . no
F2221 F218 3.084(14) 3_755 no
F2222 F2242 2.13(3) . no
F2222 F2232 2.41(2) . no
F2231 F2242 2.11(2) . no
F2231 F2241 2.611(15) . no
F2231 F218 3.057(13) 3_755 no
F2232 F2241 2.126(18) . no
F2232 F2222 2.41(2) . no
F2241 F2232 2.126(18) . no
F2241 F2231 2.611(15) . no
F2242 F2222 2.13(3) . no
F2242 F2221 2.20(2) . no
F22 C228 3.154(6) 3_755 no
F23 F220 2.776(6) 1_655 no
F24 C124 3.279(7) 2_645 no
F29 F214 3.027(8) 2_645 no
F29 F210 2.783(8) 2_645 no
F2221 H19' 2.4105 1_645 no
F2221 H230 2.5547 . no
F2222 H128' 2.7364 1_645 no
F2222 H127 2.7784 1_645 no
F2222 H19' 2.8121 1_645 no
F2231 H230 2.5280 . no
F2241 H228 2.4780 . no
F2242 H120 2.7983 3_655 no
F2242 H228 2.5280 . no
F21 H228 2.6269 3_755 no
F22 H22 2.6223 . no
F23 H24 2.4048 . no
F23 H133 2.7722 1_655 no
F24 H124' 2.7250 2_645 no
F25 H114' 2.8636 2_645 no
F25 H110 2.6795 2_645 no
F25 H26 2.5080 . no
F26 H24 2.4717 . no
F27 H146 2.8085 1_545 no
F27 H210 2.4913 . no
F27 H114" 2.6528 1_645 no
F29 H212 2.5613 . no
F210 F29 2.783(8) 2_655 no
F214 F29 3.027(8) 2_655 no
F215 C146 3.331(12) . no
F216 C134 3.347(7) . no
F218 F2231 3.057(13) 3_755 no
F218 F2221 3.084(14) 3_755 no
F219 F221 3.011(6) 3_655 no
F220 F23 2.776(6) 1_455 no
F221 F219 3.011(6) 3_655 no
F210 H146" 2.8584 2_645 no
F211 H212 2.5114 . no
F212 H214 2.4800 . no
F213 H218 2.7759 . no
F213 H116 2.4734 1_655 no
F213 H111" 2.7813 2_645 no
F214 H212 2.5321 2_655 no
F214 H131 2.7817 . no
F214 H218 2.7461 . no
F214 H111 2.8283 2_645 no
F215 H220 2.4087 . no
F215 H146' 2.4405 . no
F216 H220 2.4395 . no
F216 H138 2.6430 3_665 no
F217 H18' 2.6029 3_665 no
F217 H222 2.5380 . no
F218 H121 2.7975 1_655 no
F219 H136 2.5689 3_655 no
F219 H228 2.4569 . no
F220 H13 2.6181 1_545 no
F220 H226 2.5437 . no
N11 C112 3.298(9) . no
N11 C115 2.352(6) . no
N11 N12 2.583(5) . no
N12 C128 3.359(8) . no
N12 C113 2.354(6) . no
N12 N11 2.583(5) . no
N12 C124 3.328(8) . no
N13 C142 2.519(9) . no
N11 H17 2.3848 . no
N11 H110 2.5942 . no
N11 H112' 2.7372 . no
N12 H123 2.5147 . no
N12 H126 2.6072 . no
N12 H128 2.8158 . no
N12 H124 2.8076 . no
C16 C114 3.389(7) . no
C17 Pd1 3.720(6) . no
C17 C113 3.485(8) . no
C22 C230 3.144(6) . no
C26 C210 3.080(6) . no
C110 C113 3.343(7) . no
C110 C114 3.556(7) . no
C110 Pd1 4.119(5) . no
C11 H112' 2.9483 . no
C11 H114 2.4508 . no
C11 H143' 2.8665 . no
C112 N11 3.298(9) . no
C112 Pd1 3.652(8) . no
C13 H18" 2.9331 . no
C113 C17 3.485(8) . no
C113 C110 3.343(7) . no
C13 H18 2.8921 . no
C14 H145" 3.0887 . no
C114 C16 3.389(7) . no
C114 C110 3.556(7) . no
C15 H143' 2.9310 . no
C115 C123 3.582(7) . no
C15 H111" 2.9415 . no
C115 C126 3.314(8) . no
C15 H111 2.7843 . no
C115 C124 3.510(9) . no
C116 C126 3.590(9) . no
C16 H143' 2.7898 . no
C116 C122 3.511(8) . no
C16 H114 2.7513 . no
C18 H13 2.6893 . no
C120 C218 3.537(6) 1_455 no
C120 C219 3.533(6) 1_455 no
C21 H210 2.8663 . no
C21 H230 2.7264 . no
C121 C220 3.463(6) 1_455 no
C22 H119 3.0152 1_655 no
C22 H120 2.9267 1_655 no
C22 H230 2.6013 . no
C122 C116 3.511(8) . no
C123 C115 3.582(7) . no
C23 H19" 3.0489 1_645 no
C23 H119 2.9096 1_655 no
C123 Pd1 3.787(5) . no
C24 H19" 2.9428 1_645 no
C124 F24 3.279(7) 2_655 no
C124 N12 3.328(8) . no
C124 C115 3.510(9) . no
C24 H119 3.0560 1_655 no
C25 H125 3.0417 1_655 no
C125 C131 3.470(7) . no
C126 C116 3.590(9) . no
C126 Pd1 4.189(6) . no
C126 C115 3.314(8) . no
C26 H210 2.7459 . no
C128 C139 3.404(12) . no
C128 N12 3.359(8) . no
C128 Pd1 3.799(8) . no
C29 H218 2.9117 . no
C29 H226 3.0352 . no
C29 H26 2.6821 . no
C130 C142 3.331(10) . no
C131 C220 3.459(7) . no
C131 C125 3.470(7) . no
C131 C219 3.523(6) . no
C134 F216 3.347(7) . no
C139 C128 3.404(12) . no
C141 C129 2.597(8) . no
C141 C140 2.488(9) . no
C142 C130 3.331(10) . no
C146 F215 3.331(12) . no
C210 C26 3.080(6) . no
C111 H218 2.7640 2_655 no
C111 H15 2.5999 . no
C112 H142' 3.0284 . no
C113 H19 2.8909 . no
C113 H110 2.6684 . no
C113 H17 3.0641 . no
C214 C218 3.159(6) . no
C114 H19 2.8044 . no
C114 H110 2.8130 . no
C114 H116' 2.9455 . no
C114 H116" 2.8428 . no
C115 H124 2.6998 . no
C115 H126 2.6225 . no
C116 H114' 2.8820 . no
C116 H124 2.6921 . no
C116 H114" 2.9109 . no
C116 H126 2.8158 . no
C117 H128 3.0301 . no
C117 H124 2.9567 . no
C117 H116 2.5419 . no
C218 C214 3.159(6) . no
C218 C120 3.537(6) 1_655 no
C219 C131 3.523(6) . no
C119 H125 2.7971 . no
C219 C120 3.533(6) 1_655 no
C119 H125" 2.8529 . no
C220 C131 3.459(7) . no
C220 C121 3.463(6) 1_655 no
C121 H127" 2.8919 . no
C121 H127' 2.8249 . no
C222 C226 3.110(7) . no
C122 H116 3.0088 . no
C125 H119 2.5671 . no
C226 C222 3.110(7) . no
C127 H121 2.6044 . no
C228 F22 3.154(6) 3_755 no
C129 H142' 2.9614 . no
C130 H142' 2.7657 . no
C230 C22 3.144(6) . no
C131 H125" 2.9241 . no
C132 H125" 2.9130 . no
C139 H128 2.8376 . no
C139 H128" 3.0888 . no
C141 H139 2.8611 . no
C142 H146' 2.7854 . no
C142 H130 2.9789 . no
C142 H112' 3.0655 . no
C142 H146" 3.0937 . no
C146 H142' 2.8317 . no
C210 H26 2.5465 . no
C213 H14 3.0022 1_545 no
C214 H218 2.8954 . no
C217 H226 2.8658 . no
C217 H214 2.6930 . no
C218 H214 2.6515 . no
C222 H120 3.0362 1_655 no
C222 H226 2.8532 . no
C225 H222 2.6783 . no
C225 H22 2.9261 . no
C226 H222 2.6188 . no
C227 H145 2.9238 1_545 no
C228 H145 2.9102 1_545 no
C230 H22 2.8468 . no
H111' H112" 2.4661 . no
H111' H26 2.4303 2_655 no
H111' H218 2.3674 2_655 no
H111" H15 2.5974 . no
H111" F213 2.7813 2_655 no
H111" C15 2.9415 . no
H111" H124" 2.5956 2_555 no
H112' Pd1 2.7096 . no
H112' N11 2.7372 . no
H112' C11 2.9483 . no
H112' C142 3.0655 . no
H112' H142' 2.4332 . no
H112' H130 2.5798 . no
H112" H111' 2.4661 . no
H114' C116 2.8820 . no
H114' H116" 2.4309 . no
H114' F25 2.8636 2_655 no
H114" F27 2.6528 1_465 no
H114" C116 2.9109 . no
H114" H116' 2.5588 . no
H114" H19 2.3687 . no
H116' C114 2.9455 . no
H116' H114" 2.5588 . no
H116' H126 2.5667 . no
H116' H146 2.4999 1_455 no
H116" H114' 2.4309 . no
H116" C114 2.8428 . no
H116" H124 2.4934 . no
H124' F24 2.7250 2_655 no
H124' H125' 2.4665 . no
H124" H125 2.4755 . no
H124" H111" 2.5956 2_545 no
H125' H124' 2.4665 . no
H125" C131 2.9241 . no
H125" C132 2.9130 . no
H125" C119 2.8529 . no
H125" H119 2.5102 . no
H13 F220 2.6181 1_565 no
H13 C18 2.6893 . no
H13 H18 2.3277 . no
H127' H121 2.5268 . no
H127' C121 2.8249 . no
H14 C213 3.0022 1_565 no
H127" H128" 2.4171 . no
H127" H121 2.2999 . no
H127" C121 2.8919 . no
H15 C111 2.5999 . no
H15 H111" 2.5974 . no
H15 H111 2.2079 . no
H128' F2222 2.7364 1_465 no
H128" C139 3.0888 . no
H128" H127" 2.4171 . no
H17 N11 2.3848 . no
H17 C113 3.0641 . no
H17 Pd1 2.8849 . no
H142' C129 2.9614 . no
H142' C130 2.7657 . no
H142' C112 3.0284 . no
H142' H146' 2.5079 . no
H142' H130 2.2204 . no
H142' H112' 2.4332 . no
H142' C146 2.8317 . no
H18 H13 2.3277 . no
H18 C13 2.8921 . no
H18 H19" 2.5018 . no
H18' F217 2.6029 3_665 no
H18" C13 2.9331 . no
H143' C15 2.9310 . no
H143' C16 2.7898 . no
H143' H145" 2.5090 . no
H143' H146" 2.3285 . no
H143' Pd1 3.6782 . no
H143' C11 2.8665 . no
H19 C113 2.8909 . no
H19 H114" 2.3687 . no
H19 C114 2.8044 . no
H19' F2222 2.8121 1_465 no
H19' F2221 2.4105 1_465 no
H19" C23 3.0489 1_465 no
H19" H18 2.5018 . no
H19" C24 2.9428 1_465 no
H145' H146 1.9687 . no
H145" H143' 2.5090 . no
H145" H146" 2.4393 . no
H145" H146 2.4986 . no
H145" C14 3.0887 . no
H146' C142 2.7854 . no
H146' H142' 2.5079 . no
H146' F215 2.4405 . no
H22 F22 2.6223 . no
H22 C225 2.9261 . no
H22 C230 2.8468 . no
H22 H230 2.4838 . no
H146" F210 2.8584 2_655 no
H146" H143' 2.3285 . no
H146" H145" 2.4393 . no
H146" C142 3.0937 . no
H146" H112 2.4919 . no
H24 F26 2.4717 . no
H24 F23 2.4048 . no
H26 F25 2.5080 . no
H26 C210 2.5465 . no
H26 H210 2.4100 . no
H26 C29 2.6821 . no
H26 H111' 2.4303 2_645 no
H110 N11 2.5942 . no
H110 C113 2.6684 . no
H110 C114 2.8130 . no
H110 F25 2.6795 2_655 no
H111 C15 2.7843 . no
H111 F214 2.8283 2_655 no
H111 H112 2.4950 . no
H111 H15 2.2079 . no
H112 H111 2.4950 . no
H112 H146" 2.4919 . no
H114 C16 2.7513 . no
H114 C11 2.4508 . no
H116 F213 2.4734 1_455 no
H116 C117 2.5419 . no
H116 C122 3.0088 . no
H116 H124 2.5226 . no
H119 C23 2.9096 1_455 no
H119 C24 3.0560 1_455 no
H119 C22 3.0152 1_455 no
H119 C125 2.5671 . no
H119 H125" 2.5102 . no
H119 H125 2.2135 . no
H120 F2242 2.7983 3_655 no
H120 C222 3.0362 1_455 no
H120 C22 2.9267 1_455 no
H121 C127 2.6044 . no
H121 F218 2.7975 1_455 no
H121 H127' 2.5268 . no
H121 H127" 2.2999 . no
H123 Pd1 2.9675 . no
H123 N12 2.5147 . no
H124 C115 2.6998 . no
H124 C116 2.6921 . no
H124 N12 2.8076 . no
H124 C117 2.9567 . no
H124 H116" 2.4934 . no
H124 H116 2.5226 . no
H125 H119 2.2135 . no
H125 H124" 2.4755 . no
H125 C25 3.0417 1_455 no
H125 C119 2.7971 . no
H126 C115 2.6225 . no
H126 N12 2.6072 . no
H126 C116 2.8158 . no
H126 H116' 2.5667 . no
H127 F2222 2.7784 1_465 no
H127 H144 2.5064 1_455 no
H128 N12 2.8158 . no
H128 C117 3.0301 . no
H128 Pd1 2.8629 . no
H128 C139 2.8376 . no
H128 H139 2.5135 . no
H130 Pd1 3.3028 . no
H130 H142' 2.2204 . no
H130 H112' 2.5798 . no
H130 C142 2.9789 . no
H131 F214 2.7817 . no
H133 F23 2.7722 1_455 no
H136 F219 2.5689 3_655 no
H137 H143 2.4884 3_665 no
H138 F216 2.6430 3_665 no
H139 C141 2.8611 . no
H139 H128 2.5135 . no
H139 Pd1 3.3750 . no
H142 H144 2.4518 . no
H143 H145 2.5394 . no
H143 H137 2.4884 3_665 no
H144 H127 2.5064 1_655 no
H144 H142 2.4518 . no
H145 C228 2.9102 1_565 no
H145 H143 2.5394 . no
H145 C227 2.9238 1_565 no
H146 H145" 2.4986 . no
H146 H145' 1.9687 . no
H146 H116' 2.4999 1_655 no
H146 F27 2.8085 1_565 no
H210 F27 2.4913 . no
H210 C21 2.8663 . no
H210 C26 2.7459 . no
H210 H26 2.4100 . no
H212 F29 2.5613 . no
H212 F211 2.5114 . no
H212 F214 2.5321 2_645 no
H214 F212 2.4800 . no
H214 C217 2.6930 . no
H214 C218 2.6515 . no
H214 H218 2.5929 . no
H218 F213 2.7759 . no
H218 F214 2.7461 . no
H218 C29 2.9117 . no
H218 C214 2.8954 . no
H218 H214 2.5929 . no
H218 C111 2.7640 2_645 no
H218 H111' 2.3674 2_645 no
H220 F215 2.4087 . no
H220 F216 2.4395 . no
H222 F217 2.5380 . no
H222 C225 2.6783 . no
H222 C226 2.6188 . no
H222 H226 2.5808 . no
H226 F220 2.5437 . no
H226 C29 3.0352 . no
H226 C217 2.8658 . no
H226 C222 2.8532 . no
H226 H222 2.5808 . no
H228 F2241 2.4780 . no
H228 F2242 2.5280 . no
H228 F219 2.4569 . no
H228 F21 2.6269 3_755 no
H230 F2221 2.5547 . no
H230 F2231 2.5280 . no
H230 C21 2.7264 . no
H230 C22 2.6013 . no
H230 H22 2.4838 . no

loop_
_geom_hbond_atom_site_label_D
_geom_hbond_atom_site_label_H
_geom_hbond_atom_site_label_A
_geom_hbond_distance_DH
_geom_hbond_distance_HA
_geom_hbond_distance_DA
_geom_hbond_angle_DHA
_geom_hbond_site_symmetry_A
_geom_hbond_publ_flag
C17 H17 N11 1.0000 2.3800 2.833(7) 106.00 . yes
C19 H19' F2221 0.9800 2.4100 3.381(17) 171.00 1_465 yes
C146 H146' F215 0.9800 2.4400 3.331(12) 151.00 . yes
C116 H116 F213 0.9800 2.4700 3.386(6) 155.00 1_455 yes
C212 H212 F214 0.9500 2.5300 3.462(6) 166.00 2_645 yes

loop_
_geom_torsion_atom_site_label_1
_geom_torsion_atom_site_label_2
_geom_torsion_atom_site_label_3
_geom_torsion_atom_site_label_4
_geom_torsion
_geom_torsion_publ_flag
N12 Pd1 N11 C11 -175.5(3) no
N12 Pd1 N11 C113 4.9(3) no
N13 Pd1 N11 C11 5.4(7) no
N13 Pd1 N11 C113 -174.2(5) no
C141 Pd1 N11 C11 -2.1(4) no
C141 Pd1 N11 C113 178.4(4) no
N11 Pd1 N12 C115 -3.3(3) no
N11 Pd1 N12 C117 173.0(3) no
N13 Pd1 N12 C115 176.3(3) no
N13 Pd1 N12 C117 -7.4(4) no
N11 Pd1 N13 C129 111.0(5) no
N11 Pd1 N13 C140 -120.7(5) no
N11 Pd1 N13 C141 -10.0(7) no
N12 Pd1 N13 C129 -67.9(4) no
N12 Pd1 N13 C140 60.4(5) no
N12 Pd1 N13 C141 171.1(3) no
C141 Pd1 N13 C129 121.0(6) no
C141 Pd1 N13 C140 -110.7(6) no
N11 Pd1 C141 N13 175.9(3) no
N11 Pd1 C141 C142 57.8(7) no
N13 Pd1 C141 C142 -118.2(8) no
F2222 F2221 C232 F2241 -27.1(19) no
F2231 F2221 F2222 F2241 9(5) no
F2231 F2221 F2222 C232 -18(3) no
C232 F2221 F2222 F2241 27.2(17) no
F2222 F2221 F2231 F2232 -8(4) no
F2222 F2221 F2231 C232 19(3) no
C232 F2221 F2231 F2232 -26.8(11) no
F2231 F2221 C232 F2232 29.7(12) no
F2231 F2221 C232 F2241 141.0(10) no
F2222 F2221 C232 F2242 -77(2) no
F2231 F2221 C232 F2242 90.8(16) no
F2222 F2221 C232 C229 89.8(19) no
F2231 F2221 C232 C229 -102.0(9) no
F2222 F2221 C232 F2232 -138.5(18) no
F2231 F2221 C232 F2222 168(2) no
F2222 F2221 C232 F2231 -168(2) no
F2241 F2222 C232 F2232 -89.9(16) no
F2221 F2222 C232 F2241 151(2) no
F2241 F2222 C232 F2231 -141.0(9) no
F2221 F2222 C232 F2232 61(2) no
F2241 F2222 C232 F2221 -151(2) no
F2221 F2222 C232 F2231 10.5(18) no
F2221 F2222 F2241 F2242 3(3) no
F2221 F2222 F2241 C232 -29.4(19) no
C232 F2222 F2241 F2242 32.0(14) no
F2221 F2222 C232 C229 -105.9(17) no
F2221 F2222 C232 F2242 120.4(18) no
F2241 F2222 C232 F2242 -31.0(12) no
F2241 F2222 C232 C229 102.7(8) no
F2221 F2231 C232 F2241 -72.0(15) no
F2232 F2231 C232 C229 -102.6(9) no
F2221 F2231 C232 F2222 -6.8(12) no
F2232 F2231 C232 F2222 141.6(12) no
F2232 F2231 C232 F2241 76.3(14) no
F2221 F2231 C232 F2242 -121.0(15) no
F2232 F2231 C232 F2242 27.4(15) no
F2221 F2231 C232 C229 109.0(9) no
F2232 F2231 C232 F2221 148.4(12) no
F2221 F2231 F2232 F2242 -8(2) no
F2221 F2231 F2232 C232 25.8(10) no
F2221 F2231 C232 F2232 -148.4(12) no
C232 F2231 F2232 F2242 -33.4(16) no
F2231 F2232 C232 F2221 -30.4(12) no
F2242 F2232 C232 F2221 116.3(17) no
F2231 F2232 F2242 F2241 22(4) no
F2231 F2232 F2242 C232 33.8(15) no
C232 F2232 F2242 F2241 -12(2) no
F2231 F2232 C232 F2242 -146.7(16) no
F2231 F2232 C232 C229 103.6(9) no
F2231 F2232 C232 F2222 -63.7(17) no
F2242 F2232 C232 F2222 83(2) no
F2242 F2232 C232 F2231 146.7(16) no
F2231 F2232 C232 F2241 -139.3(9) no
F2242 F2232 C232 F2241 7.4(15) no
F2242 F2232 C232 C229 -109.7(14) no
F2222 F2241 F2242 F2232 -18(3) no
F2222 F2241 F2242 C232 -29.8(12) no
F2222 F2241 C232 F2221 16.1(11) no
F2242 F2241 C232 F2221 -126.1(14) no
F2242 F2241 C232 F2222 -142.2(16) no
F2222 F2241 C232 F2231 74.6(16) no
F2242 F2241 C232 F2231 -67.6(18) no
F2222 F2241 C232 F2232 134.6(13) no
F2222 F2241 C232 C229 -106.4(11) no
F2242 F2241 C232 F2232 -7.6(15) no
F2222 F2241 C232 F2242 142.2(16) no
F2242 F2241 C232 C229 111.4(13) no
C232 F2241 F2242 F2232 11(2) no
F2232 F2242 C232 F2222 -132.8(15) no
F2241 F2242 C232 F2221 74.7(15) no
F2241 F2242 C232 C229 -92.2(13) no
F2241 F2242 C232 F2222 38.1(15) no
F2232 F2242 C232 F2231 -29.6(15) no
F2241 F2242 C232 F2231 141.3(10) no
F2241 F2242 C232 F2232 170.9(18) no
F2232 F2242 C232 F2221 -96.1(18) no
F2232 F2242 C232 C229 97.0(12) no
F2232 F2242 C232 F2241 -170.9(18) no
Pd1 N11 C11 C12 81.2(5) no
C11 N11 C113 C114 -3.0(7) no
Pd1 N11 C11 C16 -96.7(5) no
C113 N11 C11 C12 -99.2(5) no
C11 N11 C113 C115 174.8(4) no
Pd1 N11 C113 C114 176.6(4) no
Pd1 N11 C113 C115 -5.6(6) no
C113 N11 C11 C16 82.9(6) no
C115 N12 C117 C122 82.8(6) no
C115 N12 C117 C118 -105.6(5) no
Pd1 N12 C115 C116 -180.0(4) no
C117 N12 C115 C113 -174.6(4) no
Pd1 N12 C115 C113 1.5(5) no
Pd1 N12 C117 C118 78.3(4) no
Pd1 N12 C117 C122 -93.2(4) no
C117 N12 C115 C116 3.8(8) no
Pd1 N13 C129 C130 -46.1(7) no
Pd1 N13 C129 C134 132.2(4) no
C140 N13 C129 C130 -179.6(6) no
C140 N13 C141 Pd1 109.7(5) no
C141 N13 C129 C130 32.9(9) no
C141 N13 C129 C134 -148.8(6) no
Pd1 N13 C140 C135 -131.9(4) no
Pd1 N13 C140 C139 48.5(9) no
C129 N13 C140 C135 0.8(6) no
C129 N13 C140 C139 -178.7(7) no
C141 N13 C140 C135 151.8(5) no
C141 N13 C140 C139 -27.8(10) no
Pd1 N13 C141 C142 127.7(7) no
C129 N13 C141 Pd1 -106.0(6) no
C129 N13 C141 C142 21.8(10) no
C140 N13 C129 C134 -1.2(6) no
C140 N13 C141 C142 -122.5(7) no
N11 C11 C12 C17 1.7(7) no
N11 C11 C16 C15 178.6(4) no
C16 C11 C12 C13 -0.4(8) no
C16 C11 C12 C17 179.5(5) no
N11 C11 C12 C13 -178.1(4) no
C12 C11 C16 C110 -179.0(5) no
N11 C11 C16 C110 -1.3(7) no
C12 C11 C16 C15 0.9(7) no
C11 C12 C17 C19 90.4(7) no
C13 C12 C17 C18 36.9(8) no
C13 C12 C17 C19 -89.7(7) no
C11 C12 C17 C18 -142.9(6) no
C11 C12 C13 C14 -0.2(8) no
C17 C12 C13 C14 179.9(6) no
C12 C13 C14 C15 0.2(9) no
C13 C14 C15 C16 0.4(8) no
C14 C15 C16 C11 -0.9(7) no
C14 C15 C16 C110 179.0(5) no
C15 C16 C110 C112 -102.8(6) no
C11 C16 C110 C111 -158.2(5) no
C11 C16 C110 C112 77.2(6) no
C15 C16 C110 C111 21.9(8) no
C16 C110 C111 H111' 176.41 no
C16 C110 C111 H111" 56.43 no
C111 C110 C112 H112 -59.72 no
H110 C110 C112 H112' 64.66 no
C112 C110 C111 H111" -178.03 no
C112 C110 C111 H111 61.99 no
H110 C110 C111 H111' 57.52 no
H110 C110 C111 H111" -62.45 no
H110 C110 C111 H111 177.56 no
C16 C110 C112 H112' -51.80 no
C16 C110 C112 H112" -171.75 no
C16 C110 C112 H112 68.24 no
C111 C110 C112 H112' -179.76 no
C111 C110 C112 H112" 60.28 no
H110 C110 C112 H112 -175.31 no
C16 C110 C111 H111 -63.55 no
C112 C110 C111 H111' -58.05 no
H110 C110 C112 H112" -55.30 no
N11 C113 C114 H114' -124.45 no
N11 C113 C114 H114 -4.37 no
C115 C113 C114 H114' 57.80 no
N11 C113 C114 H114" 115.58 no
C115 C113 C114 H114" -62.16 no
C115 C113 C114 H114 177.89 no
C113 C115 C116 H116" -56.92 no
C113 C115 C116 H116 -176.85 no
C113 C115 C116 H116' 63.15 no
N12 C115 C116 H116" 124.67 no
N12 C115 C116 H116 4.74 no
N12 C115 C116 H116' -115.27 no
C123 C118 C119 H119 2.72 no
C117 C118 C119 H119 -178.49 no
C119 C118 C123 H123 139.19 no
C117 C118 C123 H123 -39.55 no
H119 C119 C120 H120 -0.95 no
C118 C119 C120 H120 179.12 no
H119 C119 C120 C121 179.09 no
H120 C120 C121 C122 179.23 no
C119 C120 C121 H121 179.15 no
H120 C120 C121 H121 -0.81 no
C26 C21 C22 C23 1.3(6) no
B2 C21 C22 C23 -178.4(4) no
C26 C21 B2 C29 -12.3(5) no
C26 C21 B2 C217 109.0(4) no
C26 C21 B2 C225 -130.2(4) no
H121 C121 C122 C126 1.94 no
H121 C121 C122 C117 -178.23 no
C22 C21 B2 C29 167.3(4) no
C22 C21 C26 C25 -1.5(6) no
B2 C21 C26 C25 178.1(4) no
C22 C21 B2 C217 -71.3(4) no
C22 C21 B2 C225 49.5(5) no
C117 C122 C126 H126 -31.30 no
C121 C122 C126 H126 148.51 no
C21 C22 C23 C24 -0.4(7) no
C21 C22 C23 C27 179.5(4) no
H123 C123 C125 H125 174.10 no
C27 C23 C24 C25 179.8(4) no
C22 C23 C27 F22 -46.5(6) no
C118 C123 C124 H124' -175.91 no
C22 C23 C27 F21 74.1(6) no
H123 C123 C125 H125' 54.13 no
H123 C123 C125 H125" -65.95 no
C22 C23 C24 C25 -0.3(7) no
C118 C123 C125 H125' 172.75 no
C118 C123 C125 H125" 52.67 no
C118 C123 C124 H124" 64.16 no
C22 C23 C27 F23 -166.1(4) no
C24 C23 C27 F21 -106.0(5) no
C24 C23 C27 F22 133.4(5) no
C24 C23 C27 F23 13.8(6) no
C125 C123 C124 H124 177.32 no
H123 C123 C124 H124' -58.88 no
C118 C123 C125 H125 -67.27 no
C124 C123 C125 H125' -62.01 no
C124 C123 C125 H125" 177.91 no
C124 C123 C125 H125 57.96 no
C125 C123 C124 H124" -62.66 no
H123 C123 C124 H124 61.17 no
C118 C123 C124 H124 -55.86 no
H123 C123 C124 H124" -178.81 no
C125 C123 C124 H124' 57.28 no
C23 C24 C25 C28 176.1(5) no
C23 C24 C25 C26 0.0(7) no
C26 C25 C28 F25 -33.8(7) no
C26 C25 C28 F26 -154.7(5) no
C24 C25 C28 F25 150.1(5) no
C24 C25 C28 F24 -87.3(6) no
C24 C25 C26 C21 0.9(7) no
C24 C25 C28 F26 29.2(7) no
C26 C25 C28 F24 88.8(6) no
C28 C25 C26 C21 -175.1(4) no
C122 C126 C127 H127 163.89 no
C127 C126 C128 H128" -59.03 no
C127 C126 C128 H128 -179.04 no
H126 C126 C128 H128' -56.83 no
C122 C126 C127 H127" -76.15 no
C122 C126 C127 H127' 43.95 no
C128 C126 C127 H127' 167.31 no
C128 C126 C127 H127" 47.20 no
C128 C126 C127 H127 -72.76 no
H126 C126 C127 H127' -74.82 no
H126 C126 C127 H127" 165.07 no
H126 C126 C127 H127 45.11 no
C122 C126 C128 H128' -174.01 no
C122 C126 C128 H128" 65.91 no
C122 C126 C128 H128 -54.10 no
C127 C126 C128 H128' 61.06 no
H126 C126 C128 H128 63.08 no
H126 C126 C128 H128" -176.92 no
B2 C29 C214 C213 178.0(4) no
C210 C29 C214 C213 1.3(6) no
C214 C29 B2 C225 -102.0(5) no
C214 C29 B2 C21 136.2(4) no
C214 C29 B2 C217 17.2(6) no
C210 C29 B2 C217 -166.2(4) no
C210 C29 B2 C225 74.6(5) no
C134 C129 C130 H130 -178.35 no
B2 C29 C210 C211 179.8(4) no
C210 C29 B2 C21 -47.2(5) no
C214 C29 C210 C211 -3.3(6) no
N13 C129 C130 H130 -0.16 no
C129 C130 C131 H131 179.41 no
H130 C130 C131 C132 179.38 no
H130 C130 C131 H131 -0.64 no
C130 C131 C132 H132 179.56 no
H131 C131 C132 H132 -0.41 no
H131 C131 C132 C133 179.60 no
H132 C132 C133 C134 -179.61 no
H132 C132 C133 H133 0.37 no
C131 C132 C133 H133 -179.64 no
H133 C133 C134 C129 -179.35 no
H133 C133 C134 C135 -1.03 no
C134 C135 C136 H136 -1.71 no
C140 C135 C136 H136 -179.23 no
C135 C136 C137 H137 -179.49 no
H136 C136 C137 H137 0.53 no
H136 C136 C137 C138 -179.58 no
H137 C137 C138 H138 0.02 no
C136 C137 C138 H138 -179.88 no
H137 C137 C138 C139 179.90 no
H138 C138 C139 C140 178.28 no
C137 C138 C139 H139 178.32 no
H138 C138 C139 H139 -1.79 no
H139 C139 C140 N13 2.46 no
H139 C139 C140 C135 -177.04 no
Pd1 C141 C142 H142' 34.97 no
Pd1 C141 C142 H142 152.70 no
N13 C141 C142 H142 57.97 no
N13 C141 C142 H142' -59.75 no
C141 C142 C143 H143' 73.99 no
C141 C142 C143 H143 -42.39 no
H142' C142 C143 C144 74.59 no
H142 C142 C143 C144 -43.03 no
H142' C142 C143 H143' -47.18 no
H142' C142 C143 H143 -163.57 no
H142 C142 C143 H143' -164.80 no
H142 C142 C143 H143 78.81 no
H143' C143 C144 C146 61.69 no
C142 C143 C144 H144 59.47 no
H143' C143 C144 C145 -57.23 no
H143' C143 C144 H144 -178.76 no
H143 C143 C144 C145 59.19 no
H143 C143 C144 C146 178.11 no
H143 C143 C144 H144 -62.34 no
H144 C144 C146 H146 75.90 no
C143 C144 C145 H145 -60.78 no
C146 C144 C145 H145' 54.49 no
C145 C144 C146 H146' -157.82 no
C145 C144 C146 H146" 82.09 no
C145 C144 C146 H146 -37.95 no
H144 C144 C146 H146' -43.97 no
H144 C144 C146 H146" -164.07 no
C143 C144 C145 H145' 179.02 no
C143 C144 C145 H145" 59.19 no
C143 C144 C146 H146' 75.51 no
C143 C144 C146 H146" -44.59 no
C146 C144 C145 H145" -65.34 no
C146 C144 C145 H145 174.69 no
H144 C144 C145 H145' -59.44 no
H144 C144 C145 H145" -179.28 no
H144 C144 C145 H145 60.76 no
C143 C144 C146 H146 -164.62 no
C29 C210 C211 C215 -175.1(5) no
C29 C210 C211 C212 2.7(7) no
C210 C211 C215 F27 -25.3(8) no
C212 C211 C215 F28 -77.0(9) no
C212 C211 C215 F27 156.8(5) no
C210 C211 C212 C213 0.1(7) no
C215 C211 C212 C213 177.9(5) no
C210 C211 C215 F29 -142.0(5) no
C212 C211 C215 F29 40.2(7) no
C210 C211 C215 F28 100.8(8) no
C211 C212 C213 C214 -2.0(7) no
C211 C212 C213 C216 -179.4(5) no
C212 C213 C216 F211 -35.4(7) no
C214 C213 C216 F212 19.6(8) no
C212 C213 C216 F210 76.6(7) no
C212 C213 C214 C29 1.3(7) no
C214 C213 C216 F211 147.3(5) no
C212 C213 C216 F212 -163.0(5) no
C214 C213 C216 F210 -100.7(6) no
C216 C213 C214 C29 178.6(5) no
B2 C217 C218 C219 -178.8(4) no
C218 C217 C222 C221 -1.3(6) no
C222 C217 C218 C219 1.8(6) no
C218 C217 B2 C29 49.6(5) no
C218 C217 B2 C225 165.9(4) no
C222 C217 B2 C21 107.2(4) no
C222 C217 B2 C29 -131.1(4) no
C222 C217 B2 C225 -14.8(6) no
B2 C217 C222 C221 179.3(4) no
C218 C217 B2 C21 -72.1(4) no
C217 C218 C219 C220 -0.5(6) no
C217 C218 C219 C223 178.8(4) no
C220 C219 C223 F214 122.0(5) no
C220 C219 C223 F215 0.5(6) no
C220 C219 C223 F213 -120.8(4) no
C218 C219 C223 F213 59.9(5) no
C218 C219 C223 F214 -57.3(6) no
C218 C219 C223 F215 -178.8(4) no
C218 C219 C220 C221 -1.3(6) no
C223 C219 C220 C221 179.4(4) no
C219 C220 C221 C222 1.7(6) no
C219 C220 C221 C224 -178.4(4) no
C220 C221 C224 F216 -22.8(6) no
C220 C221 C224 F217 -143.0(4) no
C220 C221 C224 F218 95.1(5) no
C220 C221 C222 C217 -0.4(6) no
C222 C221 C224 F216 157.0(4) no
C224 C221 C222 C217 179.8(4) no
C222 C221 C224 F218 -85.1(5) no
C222 C221 C224 F217 36.8(6) no
C226 C225 C230 C229 1.0(6) no
B2 C225 C226 C227 178.4(4) no
C230 C225 C226 C227 -2.2(7) no
C230 C225 B2 C21 10.7(6) no
B2 C225 C230 C229 -179.7(4) no
C226 C225 B2 C21 -170.0(4) no
C230 C225 B2 C217 129.7(4) no
C226 C225 B2 C29 68.6(5) no
C226 C225 B2 C217 -51.0(5) no
C230 C225 B2 C29 -110.7(5) no
C225 C226 C227 C231 -174.5(5) no
C225 C226 C227 C228 2.3(7) no
C228 C227 C231 F219 7.8(8) no
C226 C227 C231 F221 70.2(7) no
C226 C227 C231 F219 -175.4(5) no
C226 C227 C228 C229 -1.1(7) no
C231 C227 C228 C229 175.7(5) no
C228 C227 C231 F221 -106.6(6) no
C226 C227 C231 F220 -41.6(8) no
C228 C227 C231 F220 141.6(6) no
C227 C228 C229 C230 -0.1(7) no
C227 C228 C229 C232 -177.8(5) no
C230 C229 C232 F2241 145.8(6) no
C230 C229 C232 F2242 -158.6(13) no
C228 C229 C230 C225 0.1(7) no
C232 C229 C230 C225 177.8(5) no
C230 C229 C232 F2231 -35.0(9) no
C230 C229 C232 F2232 -99.6(10) no
C228 C229 C232 F2231 142.8(8) no
C228 C229 C232 F2232 78.2(10) no
C228 C229 C232 F2241 -36.5(8) no
C228 C229 C232 F2242 19.1(14) no
C230 C229 C232 F2221 33.4(11) no
C230 C229 C232 F2222 71.1(11) no
C228 C229 C232 F2221 -148.9(10) no
C228 C229 C232 F2222 -111.2(10) no
